data_4336891
loop_
_publ_author_name
'Yu-Cheng Hao'
'Chun-Li Hu'
'Xiang Xu'
'Fang Kong'
'Jiang-Gao Mao'

_publ_section_title
;
 SrGe2B2O8 and Sr3Ge2B6O16: Novel Strontium Borogermanates with
 Three-Dimensional and Layered Anionic Architectures
;
_journal_name_full 'Inorganic Chemistry'
_journal_page_first 13644
_journal_page_last 13650
_journal_paper_doi 10.1021/ic402214p
_journal_volume 52
_journal_year 2013
_chemical_formula_sum 'B2 Ge2 O8 Sr'
_chemical_formula_weight 382.42
_chemical_name_systematic
; 
 ? 
;
_space_group_IT_number 62
_symmetry_cell_setting orthorhombic
_symmetry_space_group_name_Hall '-P 2ac 2n'
_symmetry_space_group_name_H-M 'P n m a'
_atom_sites_solution_hydrogens none
_atom_sites_solution_primary direct
_atom_sites_solution_secondary difmap
_audit_creation_method SHELXL-97
_cell_angle_alpha 90.00
_cell_angle_beta 90.00
_cell_angle_gamma 90.00
_cell_formula_units_Z 4
_cell_length_a 8.2622(5)
_cell_length_b 8.1084(4)
_cell_length_c 9.1513(5)
_cell_measurement_reflns_used 2528
_cell_measurement_temperature 293(2)
_cell_measurement_theta_max 29.4583
_cell_measurement_theta_min 3.3153
_cell_volume 613.08(6)
_computing_structure_refinement 'SHELXL-97 (Sheldrick, 1997)'
_computing_structure_solution 'SHELXS-97 (Sheldrick, 1990)'
_diffrn_ambient_temperature 293(2)
_diffrn_measured_fraction_theta_full 0.998
_diffrn_measured_fraction_theta_max 0.998
_diffrn_measurement_device_type 'SuperNova, Dual, Cu at zero, Atlas'
_diffrn_measurement_method '\w scans'
_diffrn_radiation_monochromator graphite
_diffrn_radiation_source 'fine-focus sealed tube'
_diffrn_radiation_type MoK\a
_diffrn_radiation_wavelength 0.71073
_diffrn_reflns_av_R_equivalents 0.0519
_diffrn_reflns_av_sigmaI/netI 0.0304
_diffrn_reflns_limit_h_max 10
_diffrn_reflns_limit_h_min -9
_diffrn_reflns_limit_k_max 9
_diffrn_reflns_limit_k_min -10
_diffrn_reflns_limit_l_max 11
_diffrn_reflns_limit_l_min -11
_diffrn_reflns_number 3710
_diffrn_reflns_theta_full 25.99
_diffrn_reflns_theta_max 25.99
_diffrn_reflns_theta_min 3.32
_exptl_absorpt_coefficient_mu 18.421
_exptl_absorpt_correction_T_max 1.00000
_exptl_absorpt_correction_T_min 0.34482
_exptl_absorpt_correction_type multi-scan
_exptl_crystal_colour colorless
_exptl_crystal_density_diffrn 4.143
_exptl_crystal_description Prism
_exptl_crystal_F_000 704
_exptl_crystal_size_max 0.05
_exptl_crystal_size_mid 0.03
_exptl_crystal_size_min 0.02
_refine_diff_density_max 0.839
_refine_diff_density_min -0.653
_refine_diff_density_rms 0.169
_refine_ls_extinction_coef 0.0037(5)
_refine_ls_extinction_expression Fc^*^=kFc[1+0.001xFc^2^\l^3^/sin(2\q)]^-1/4^
_refine_ls_extinction_method SHELXL
_refine_ls_goodness_of_fit_ref 1.114
_refine_ls_hydrogen_treatment none
_refine_ls_matrix_type full
_refine_ls_number_parameters 65
_refine_ls_number_reflns 646
_refine_ls_number_restraints 0
_refine_ls_restrained_S_all 1.114
_refine_ls_R_factor_all 0.0223
_refine_ls_R_factor_gt 0.0203
_refine_ls_shift/su_max 0.001
_refine_ls_shift/su_mean 0.000
_refine_ls_structure_factor_coef Fsqd
_refine_ls_weighting_details 'calc w=1/[\s^2^(Fo^2^)+(0.0235P)^2^+0.0935P] where P=(Fo^2^+2Fc^2^)/3'
_refine_ls_weighting_scheme calc
_refine_ls_wR_factor_gt 0.0465
_refine_ls_wR_factor_ref 0.0481
_reflns_number_gt 592
_reflns_number_total 646
_reflns_threshold_expression >2sigma(I)
_cod_data_source_file ic402214p_si_001_1.cif
_cod_data_source_block SrGe2B2O8
_cod_database_code 4336891

loop_
_symmetry_equiv_pos_as_xyz
'x, y, z'
'-x+1/2, -y, z+1/2'
'-x, y+1/2, -z'
'x+1/2, -y+1/2, -z+1/2'
'-x, -y, -z'
'x-1/2, y, -z-1/2'
'x, -y-1/2, z'
'-x-1/2, y-1/2, z-1/2'

loop_
_atom_site_label
_atom_site_type_symbol
_atom_site_fract_x
_atom_site_fract_y
_atom_site_fract_z
_atom_site_U_iso_or_equiv
_atom_site_adp_type
_atom_site_occupancy
_atom_site_symmetry_multiplicity
_atom_site_calc_flag
_atom_site_refinement_flags
Sr1 Sr 1.38725(5) 0.2500 0.42969(4) 0.00808(17) Uani 1 2 d S
Ge1 Ge 1.05195(4) -0.05314(4) 0.30992(4) 0.00509(16) Uani 1 1 d .
B1 B 1.2406(4) -0.0865(4) 0.5815(4) 0.0043(7) Uani 1 1 d .
O1 O 1.3082(4) -0.2500 0.5652(3) 0.0106(7) Uani 1 2 d S
O2 O 1.1071(3) -0.0860(3) 0.6854(2) 0.0083(5) Uani 1 1 d .
O3 O 1.3749(3) 0.0276(3) 0.6324(2) 0.0083(5) Uani 1 1 d .
O4 O 1.1958(3) -0.0048(3) 0.4409(2) 0.0096(5) Uani 1 1 d .
O5 O 0.9709(4) -0.2500 0.3286(3) 0.0104(7) Uani 1 2 d S

loop_
_atom_site_aniso_label
_atom_site_aniso_U_11
_atom_site_aniso_U_22
_atom_site_aniso_U_33
_atom_site_aniso_U_23
_atom_site_aniso_U_13
_atom_site_aniso_U_12
Sr1 0.0096(3) 0.0080(3) 0.0067(3) 0.000 0.00028(16) 0.000
Ge1 0.0063(2) 0.0053(2) 0.0038(2) -0.00004(12) -0.00006(12) 0.00003(12)
B1 0.0053(18) 0.0036(15) 0.0040(16) 0.0001(13) -0.0010(13) 0.0005(13)
O1 0.0086(17) 0.0055(15) 0.0177(17) 0.000 0.0054(14) 0.000
O2 0.0069(12) 0.0088(11) 0.0091(11) 0.0016(9) 0.0014(9) 0.0011(9)
O3 0.0079(12) 0.0118(11) 0.0050(11) -0.0015(10) -0.0034(9) -0.0032(9)
O4 0.0111(12) 0.0129(12) 0.0049(11) 0.0031(9) -0.0035(10) -0.0041(9)
O5 0.0091(18) 0.0044(16) 0.0175(17) 0.000 0.0022(14) 0.000

loop_
_atom_type_symbol
_atom_type_description
_atom_type_scat_dispersion_real
_atom_type_scat_dispersion_imag
_atom_type_scat_source
B B 0.0013 0.0007 'International Tables Vol C Tables 4.2.6.8 and 6.1.1.4'
O O 0.0106 0.0060 'International Tables Vol C Tables 4.2.6.8 and 6.1.1.4'
Ge Ge 0.1547 1.8001 'International Tables Vol C Tables 4.2.6.8 and 6.1.1.4'
Sr Sr -1.5307 3.2498 'International Tables Vol C Tables 4.2.6.8 and 6.1.1.4'

loop_
_geom_angle_atom_site_label_1
_geom_angle_atom_site_label_2
_geom_angle_atom_site_label_3
_geom_angle
_geom_angle_site_symmetry_1
_geom_angle_site_symmetry_3
O1 Sr1 O3 91.49(7) 5_856 7_565
O1 Sr1 O3 91.49(7) 5_856 .
O3 Sr1 O3 88.28(10) 7_565 .
O1 Sr1 O2 89.89(8) 5_856 2_754
O3 Sr1 O2 166.52(7) 7_565 2_754
O3 Sr1 O2 105.09(7) . 2_754
O1 Sr1 O2 89.89(8) 5_856 8_865
O3 Sr1 O2 105.09(7) 7_565 8_865
O3 Sr1 O2 166.52(7) . 8_865
O2 Sr1 O2 61.49(10) 2_754 8_865
O1 Sr1 O4 127.35(5) 5_856 .
O3 Sr1 O4 120.02(7) 7_565 .
O3 Sr1 O4 52.80(7) . .
O2 Sr1 O4 68.85(7) 2_754 .
O2 Sr1 O4 116.77(7) 8_865 .
O1 Sr1 O4 127.35(5) 5_856 7_565
O3 Sr1 O4 52.80(7) 7_565 7_565
O3 Sr1 O4 120.02(7) . 7_565
O2 Sr1 O4 116.77(7) 2_754 7_565
O2 Sr1 O4 68.85(7) 8_865 7_565
O4 Sr1 O4 105.00(10) . 7_565
O1 Sr1 O3 50.03(4) 5_856 3_856
O3 Sr1 O3 69.14(8) 7_565 3_856
O3 Sr1 O3 132.43(3) . 3_856
O2 Sr1 O3 101.90(7) 2_754 3_856
O2 Sr1 O3 56.60(6) 8_865 3_856
O4 Sr1 O3 170.74(6) . 3_856
O4 Sr1 O3 79.20(7) 7_565 3_856
O1 Sr1 O3 50.03(4) 5_856 5_856
O3 Sr1 O3 132.43(3) 7_565 5_856
O3 Sr1 O3 69.14(8) . 5_856
O2 Sr1 O3 56.60(6) 2_754 5_856
O2 Sr1 O3 101.90(7) 8_865 5_856
O4 Sr1 O3 79.20(7) . 5_856
O4 Sr1 O3 170.74(6) 7_565 5_856
O3 Sr1 O3 95.48(8) 3_856 5_856
O1 Sr1 B1 111.11(7) 5_856 .
O3 Sr1 B1 105.09(8) 7_565 .
O3 Sr1 B1 26.64(7) . .
O2 Sr1 B1 86.88(8) 2_754 .
O2 Sr1 B1 142.44(8) 8_865 .
O4 Sr1 B1 26.16(8) . .
O4 Sr1 B1 114.66(8) 7_565 .
O3 Sr1 B1 158.41(7) 3_856 .
O3 Sr1 B1 72.74(7) 5_856 .
O1 Sr1 B1 111.11(7) 5_856 7_565
O3 Sr1 B1 26.64(7) 7_565 7_565
O3 Sr1 B1 105.09(8) . 7_565
O2 Sr1 B1 142.44(8) 2_754 7_565
O2 Sr1 B1 86.88(8) 8_865 7_565
O4 Sr1 B1 114.66(8) . 7_565
O4 Sr1 B1 26.16(8) 7_565 7_565
O3 Sr1 B1 72.74(7) 3_856 7_565
O3 Sr1 B1 158.41(7) 5_856 7_565
B1 Sr1 B1 111.91(12) . 7_565
O1 Sr1 B1 23.49(6) 5_856 3_856
O3 Sr1 B1 77.43(8) 7_565 3_856
O3 Sr1 B1 109.48(7) . 3_856
O2 Sr1 B1 99.18(8) 2_754 3_856
O2 Sr1 B1 75.82(8) 8_865 3_856
O4 Sr1 B1 150.77(8) . 3_856
O4 Sr1 B1 104.17(8) 7_565 3_856
O3 Sr1 B1 26.94(7) 3_856 3_856
O3 Sr1 B1 72.19(7) 5_856 3_856
B1 Sr1 B1 132.73(7) . 3_856
B1 Sr1 B1 91.31(9) 7_565 3_856
O2 Ge1 O4 110.85(11) 5_756 .
O2 Ge1 O5 107.66(12) 5_756 .
O4 Ge1 O5 113.79(13) . .
O2 Ge1 O3 102.02(10) 5_756 2_754
O4 Ge1 O3 112.31(10) . 2_754
O5 Ge1 O3 109.49(13) . 2_754
O2 Ge1 Sr1 43.65(7) 5_756 6_556
O4 Ge1 Sr1 122.10(7) . 6_556
O5 Ge1 Sr1 123.14(10) . 6_556
O3 Ge1 Sr1 58.52(7) 2_754 6_556
O2 Ge1 Sr1 112.96(7) 5_756 2_754
O4 Ge1 Sr1 128.88(8) . 2_754
O5 Ge1 Sr1 76.08(10) . 2_754
O3 Ge1 Sr1 33.41(7) 2_754 2_754
Sr1 Ge1 Sr1 77.312(9) 6_556 2_754
O2 Ge1 Sr1 97.05(8) 5_756 .
O4 Ge1 Sr1 33.68(7) . .
O5 Ge1 Sr1 146.31(10) . .
O3 Ge1 Sr1 86.59(7) 2_754 .
Sr1 Ge1 Sr1 90.547(10) 6_556 .
Sr1 Ge1 Sr1 115.183(11) 2_754 .
O1 B1 O2 111.3(3) . .
O1 B1 O4 114.4(3) . .
O2 B1 O4 111.9(3) . .
O1 B1 O3 107.9(3) . .
O2 B1 O3 110.6(2) . .
O4 B1 O3 100.1(2) . .
O1 B1 Sr1 125.0(2) . .
O2 B1 Sr1 123.49(19) . .
O4 B1 Sr1 50.22(13) . .
O3 B1 Sr1 49.86(13) . .
O1 B1 Sr1 43.90(16) . 5_856
O2 B1 Sr1 135.7(2) . 5_856
O4 B1 Sr1 112.12(19) . 5_856
O3 B1 Sr1 65.14(15) . 5_856
Sr1 B1 Sr1 88.69(9) . 5_856
B1 O1 B1 132.8(4) 7 .
B1 O1 Sr1 112.62(19) 7 5_856
B1 O1 Sr1 112.62(19) . 5_856
B1 O2 Ge1 126.3(2) . 5_756
B1 O2 Sr1 123.10(18) . 2_755
Ge1 O2 Sr1 108.99(10) 5_756 2_755
B1 O3 Ge1 127.64(19) . 2_755
B1 O3 Sr1 103.50(16) . .
Ge1 O3 Sr1 124.81(11) 2_755 .
B1 O3 Sr1 87.92(16) . 5_856
Ge1 O3 Sr1 92.18(9) 2_755 5_856
Sr1 O3 Sr1 110.86(8) . 5_856
B1 O4 Ge1 131.70(19) . .
B1 O4 Sr1 103.62(17) . .
Ge1 O4 Sr1 124.67(10) . .
Ge1 O5 Ge1 133.20(19) . 7

loop_
_geom_bond_atom_site_label_1
_geom_bond_atom_site_label_2
_geom_bond_distance
_geom_bond_site_symmetry_2
Sr1 O1 2.516(3) 5_856
Sr1 O3 2.589(2) 7_565
Sr1 O3 2.589(2) .
Sr1 O2 2.601(2) 2_754
Sr1 O2 2.601(2) 8_865
Sr1 O4 2.604(2) .
Sr1 O4 2.604(2) 7_565
Sr1 O3 3.042(2) 3_856
Sr1 O3 3.042(2) 5_856
Sr1 B1 3.293(3) .
Sr1 B1 3.293(3) 7_565
Sr1 B1 3.350(4) 3_856
Ge1 O2 1.732(2) 5_756
Ge1 O4 1.733(2) .
Ge1 O5 1.7393(13) .
Ge1 O3 1.745(2) 2_754
Ge1 Sr1 3.5638(5) 6_556
Ge1 Sr1 3.8611(5) 2_754
B1 O1 1.446(4) .
B1 O2 1.456(4) .
B1 O4 1.494(4) .
B1 O3 1.519(4) .
B1 Sr1 3.350(4) 5_856
O1 B1 1.446(4) 7
O1 Sr1 2.516(3) 5_856
O2 Ge1 1.732(2) 5_756
O2 Sr1 2.601(2) 2_755
O3 Ge1 1.745(2) 2_755
O3 Sr1 3.042(2) 5_856
O5 Ge1 1.7393(13) 7
